data_7047697
loop_
_publ_author_name
'Shi, Jingyu'
'Li, Jing'
'Zeng, Hongmei'
'Zou, Guohong'
'Zhang, Qinghua'
'Lin, Zhien'

_publ_section_title
;
 Water stable oxalate-based coordination polymers with in situ generated
 cyclic dipeptides showing high proton conductivity.
;
_journal_issue 43
_journal_name_full 'Dalton transactions (Cambridge, England : 2003)'
_journal_page_first 15288
_journal_page_last 15292
_journal_paper_doi 10.1039/c8dt03659d
_journal_volume 47
_journal_year 2018
_chemical_formula_moiety 'C6 O12 Zn2, 2(C6 H8 N3 O)'
_chemical_formula_sum 'C18 H16 N6 O14 Zn2'
_chemical_formula_weight 671.11
_space_group_crystal_system triclinic
_space_group_IT_number 2
_space_group_name_Hall '-P 1'
_space_group_name_H-M_alt 'P -1'
_symmetry_space_group_name_Hall '-P 1'
_symmetry_space_group_name_H-M 'P -1'
_atom_sites_solution_hydrogens geom
_atom_sites_solution_primary dual
_audit_creation_date 2017-07-12
_audit_creation_method
;
Olex2 1.2
(compiled 2017.03.28 svn.r3405 for OlexSys, GUI svn.r5337)
;
_audit_update_record
;
2018-01-23 deposited with the CCDC.
2018-10-02 downloaded from the CCDC.
;
_cell_angle_alpha 84.686(3)
_cell_angle_beta 84.283(3)
_cell_angle_gamma 71.497(3)
_cell_formula_units_Z 2
_cell_length_a 8.4179(3)
_cell_length_b 9.1478(4)
_cell_length_c 16.4206(5)
_cell_measurement_reflns_used 6908
_cell_measurement_temperature 292.3(6)
_cell_measurement_theta_max 28.7890
_cell_measurement_theta_min 3.9410
_cell_volume 1190.65(8)
_computing_cell_refinement
;
CrysAlisPro, Agilent Technologies,
Version 1.171.37.35 (release 13-08-2014 CrysAlis171 .NET)
(compiled Aug 13 2014,18:06:01)
;
_computing_data_collection
;
CrysAlisPro, Agilent Technologies,
Version 1.171.37.35 (release 13-08-2014 CrysAlis171 .NET)
(compiled Aug 13 2014,18:06:01)
;
_computing_data_reduction
;
CrysAlisPro, Agilent Technologies,
Version 1.171.37.35 (release 13-08-2014 CrysAlis171 .NET)
(compiled Aug 13 2014,18:06:01)
;
_computing_molecular_graphics 'Olex2 (Dolomanov et al., 2009)'
_computing_publication_material 'Olex2 (Dolomanov et al., 2009)'
_computing_structure_refinement 'ShelXL (Sheldrick, 2015)'
_computing_structure_solution 'ShelXT (Sheldrick, 2015)'
_diffrn_ambient_environment air
_diffrn_ambient_temperature 292.3(6)
_diffrn_detector 'CCD plate'
_diffrn_detector_area_resol_mean 15.9595
_diffrn_detector_type EosS2
_diffrn_measured_fraction_theta_full 0.997
_diffrn_measured_fraction_theta_max 0.998
_diffrn_measurement_details
;
#__ type_ start__ end____ width___ exp.time_
  1 omega  -21.00   89.00   1.0000   10.5950
omega____ theta____ kappa____ phi______ frames
    -       16.8469   19.0000   60.0000 110

#__ type_ start__ end____ width___ exp.time_
  2 omega  -52.00   35.00   1.0000   10.5950
omega____ theta____ kappa____ phi______ frames
    -       16.8469  -57.0000 -120.0000 87

#__ type_ start__ end____ width___ exp.time_
  3 omega  -12.00   86.00   1.0000   10.5950
omega____ theta____ kappa____ phi______ frames
    -       16.8469   77.0000  -60.0000 98

#__ type_ start__ end____ width___ exp.time_
  4 omega   35.00   91.00   1.0000   10.5950
omega____ theta____ kappa____ phi______ frames
    -       16.8469  178.0000  -90.0000 56

#__ type_ start__ end____ width___ exp.time_
  5 omega  -12.00   86.00   1.0000   10.5950
omega____ theta____ kappa____ phi______ frames
    -       16.8469   77.0000   60.0000 98

#__ type_ start__ end____ width___ exp.time_
  6 omega  -55.00   55.00   1.0000   10.5950
omega____ theta____ kappa____ phi______ frames
    -       16.8469  -19.0000   60.0000 110

#__ type_ start__ end____ width___ exp.time_
  7 omega  -63.00   -9.00   1.0000   10.5950
omega____ theta____ kappa____ phi______ frames
    -      -17.7844  107.0000  120.0000 54
;
_diffrn_measurement_device 'four-circle diffractometer'
_diffrn_measurement_device_type 'New Gemini, Dual, Cu at zero, EosS2'
_diffrn_measurement_method '\w scans'
_diffrn_orient_matrix_UB_11 0.0084022000
_diffrn_orient_matrix_UB_12 -0.0779877000
_diffrn_orient_matrix_UB_13 0.0131573000
_diffrn_orient_matrix_UB_21 -0.0314599000
_diffrn_orient_matrix_UB_22 0.0226491000
_diffrn_orient_matrix_UB_23 0.0401359000
_diffrn_orient_matrix_UB_31 -0.0829375000
_diffrn_orient_matrix_UB_32 0.0108845000
_diffrn_orient_matrix_UB_33 -0.0104155000
_diffrn_radiation_monochromator graphite
_diffrn_radiation_probe x-ray
_diffrn_radiation_type MoK\a
_diffrn_radiation_wavelength 0.71073
_diffrn_reflns_av_R_equivalents 0.0242
_diffrn_reflns_av_unetI/netI 0.0255
_diffrn_reflns_Laue_measured_fraction_full 0.997
_diffrn_reflns_Laue_measured_fraction_max 0.998
_diffrn_reflns_limit_h_max 10
_diffrn_reflns_limit_h_min -10
_diffrn_reflns_limit_k_max 11
_diffrn_reflns_limit_k_min -7
_diffrn_reflns_limit_l_max 20
_diffrn_reflns_limit_l_min -20
_diffrn_reflns_number 14200
_diffrn_reflns_point_group_measured_fraction_full 0.997
_diffrn_reflns_point_group_measured_fraction_max 0.998
_diffrn_reflns_theta_full 25.242
_diffrn_reflns_theta_max 26.370
_diffrn_reflns_theta_min 3.441
_diffrn_source 'Enhance (Mo) X-ray Source'
_exptl_absorpt_coefficient_mu 2.101
_exptl_absorpt_correction_T_max 1.00000
_exptl_absorpt_correction_T_min 0.76162
_exptl_absorpt_correction_type multi-scan
_exptl_absorpt_process_details
;
CrysAlisPro, Agilent Technologies,
Version 1.171.37.35 (release 13-08-2014 CrysAlis171 .NET)
(compiled Aug 13 2014,18:06:01)
Empirical absorption correction using spherical harmonics,
 implemented in SCALE3 ABSPACK scaling algorithm.
;
_exptl_crystal_colour 'clear colourless'
_exptl_crystal_colour_lustre clear
_exptl_crystal_colour_primary colourless
_exptl_crystal_density_diffrn 1.872
_exptl_crystal_density_method 'not measured'
_exptl_crystal_description block
_exptl_crystal_F_000 676
_exptl_crystal_size_max 0.32
_exptl_crystal_size_mid 0.28
_exptl_crystal_size_min 0.24
_refine_diff_density_max 0.768
_refine_diff_density_min -0.358
_refine_diff_density_rms 0.057
_refine_ls_extinction_method none
_refine_ls_goodness_of_fit_ref 1.120
_refine_ls_hydrogen_treatment constr
_refine_ls_matrix_type full
_refine_ls_number_parameters 361
_refine_ls_number_reflns 4854
_refine_ls_number_restraints 0
_refine_ls_restrained_S_all 1.120
_refine_ls_R_factor_all 0.0404
_refine_ls_R_factor_gt 0.0320
_refine_ls_shift/su_max 0.001
_refine_ls_shift/su_mean 0.000
_refine_ls_structure_factor_coef Fsqd
_refine_ls_weighting_details 'w=1/[\s^2^(Fo^2^)+(0.0270P)^2^+1.1221P] where P=(Fo^2^+2Fc^2^)/3'
_refine_ls_weighting_scheme calc
_refine_ls_wR_factor_gt 0.0801
_refine_ls_wR_factor_ref 0.0844
_reflns_Friedel_coverage 0.000
_reflns_number_gt 4118
_reflns_number_total 4854
_reflns_threshold_expression 'I > 2\s(I)'
_cod_data_source_file c8dt03659d2.cif
_cod_data_source_block 1
_cod_depositor_comments 'Adding full bibliography for 7047697--7047698.cif.'
_cod_original_cell_volume 1190.64(8)
_cod_database_code 7047697
_shelx_shelxl_version_number 2014/7
_shelx_space_group_comment
;
The symmetry employed for this shelxl refinement is uniquely defined
by the following loop, which should always be used as a source of
symmetry information in preference to the above space-group names.
They are only intended as comments.
;
_reflns_odcompleteness_completeness 99.75
_reflns_odcompleteness_iscentric 1
_reflns_odcompleteness_theta 26.32
_olex2_refinement_description
;
1. Fixed Uiso
 At 1.2 times of:
  All C(H) groups, All C(H,H) groups, All N(H) groups
2.a Ternary CH refined with riding coordinates:
 C11(H11), C17(H17)
2.b Secondary CH2 refined with riding coordinates:
 C10(H10A,H10B), C16(H16A,H16B)
2.c Aromatic/amide H refined with riding coordinates:
 C7(H7), C8(H8), C13(H13), C14(H14), N1(H1), N2(H2), N3(H3), N4(H4), N5(H5),
 N6(H6)
;
_olex2_submission_special_instructions 'No special instructions were received'

loop_
_space_group_symop_operation_xyz
'x, y, z'
'-x, -y, -z'

loop_
_atom_site_label
_atom_site_type_symbol
_atom_site_fract_x
_atom_site_fract_y
_atom_site_fract_z
_atom_site_U_iso_or_equiv
_atom_site_adp_type
_atom_site_occupancy
_atom_site_site_symmetry_order
_atom_site_calc_flag
_atom_site_refinement_flags_posn
Zn1 Zn 0.51954(4) 0.48763(4) 0.33647(2) 0.03056(10) Uani 1 1 d .
Zn2 Zn 0.49215(4) 1.02375(4) 0.15973(2) 0.03456(10) Uani 1 1 d .
O1 O 0.6474(2) 0.2587(2) 0.31712(12) 0.0355(5) Uani 1 1 d .
O2 O 0.6532(2) 0.0758(2) 0.23536(12) 0.0379(5) Uani 1 1 d .
O3 O 0.3675(2) 0.4451(2) 0.25196(12) 0.0349(4) Uani 1 1 d .
O4 O 0.3654(2) 0.2583(2) 0.17491(12) 0.0366(5) Uani 1 1 d .
O5 O 0.6581(2) 0.5731(2) 0.24357(12) 0.0367(5) Uani 1 1 d .
O6 O 0.6403(3) 0.7881(2) 0.16464(12) 0.0396(5) Uani 1 1 d .
O7 O 0.3719(2) 0.7220(2) 0.32977(12) 0.0388(5) Uani 1 1 d .
O8 O 0.3633(3) 0.9402(2) 0.25682(12) 0.0406(5) Uani 1 1 d .
O9 O 0.6610(2) 0.5115(3) 0.42695(12) 0.0396(5) Uani 1 1 d .
O10 O 0.6361(2) 0.5433(2) 0.56033(11) 0.0362(5) Uani 1 1 d .
O11 O 0.3380(3) 1.0004(3) 0.07551(13) 0.0439(5) Uani 1 1 d .
O12 O 0.3638(2) 0.9426(2) -0.05451(12) 0.0360(4) Uani 1 1 d .
O13 O -0.0994(3) 0.3248(3) 0.12171(14) 0.0553(6) Uani 1 1 d .
O14 O 1.0643(3) 1.1970(3) 0.59311(15) 0.0571(6) Uani 1 1 d .
C1 C 0.5911(3) 0.2057(3) 0.26336(16) 0.0284(6) Uani 1 1 d .
C2 C 0.4263(3) 0.3117(3) 0.22706(15) 0.0274(5) Uani 1 1 d .
C3 C 0.5912(3) 0.7130(3) 0.22244(16) 0.0292(6) Uani 1 1 d .
C4 C 0.4273(3) 0.7998(3) 0.27417(16) 0.0311(6) Uani 1 1 d .
C5 C 0.5861(3) 0.5157(3) 0.49570(16) 0.0279(6) Uani 1 1 d .
C6 C 0.4133(3) 0.9835(3) 0.00615(17) 0.0308(6) Uani 1 1 d .
C7 C 0.0317(4) 0.8120(4) 0.2030(2) 0.0463(8) Uani 1 1 d .
H7 H 0.0109 0.8287 0.2586 0.056 Uiso 1 1 calc R
C8 C 0.0143(4) 0.8375(4) 0.0709(2) 0.0434(7) Uani 1 1 d .
H8 H -0.0240 0.8768 0.0196 0.052 Uiso 1 1 calc R
C9 C 0.1430(3) 0.7096(3) 0.08624(17) 0.0325(6) Uani 1 1 d .
C10 C 0.2617(4) 0.5973(4) 0.03066(19) 0.0406(7) Uani 1 1 d .
H10A H 0.3534 0.5313 0.0614 0.049 Uiso 1 1 calc R
H10B H 0.3087 0.6536 -0.0130 0.049 Uiso 1 1 calc R
C11 C 0.1773(4) 0.4959(4) -0.00734(18) 0.0410(7) Uani 1 1 d .
H11 H 0.2651 0.4211 -0.0395 0.049 Uiso 1 1 calc R
C12 C -0.0516(4) 0.4043(4) 0.06669(18) 0.0418(7) Uani 1 1 d .
C13 C 1.0101(4) 0.5406(4) 0.65988(19) 0.0388(7) Uani 1 1 d .
H13 H 1.0592 0.4340 0.6652 0.047 Uiso 1 1 calc R
C14 C 0.9377(4) 0.7864(4) 0.68071(19) 0.0412(7) Uani 1 1 d .
H14 H 0.9306 0.8772 0.7041 0.049 Uiso 1 1 calc R
C15 C 0.8581(3) 0.7747(3) 0.61545(17) 0.0318(6) Uani 1 1 d .
C16 C 0.7418(3) 0.8917(4) 0.56144(18) 0.0384(7) Uani 1 1 d .
H16A H 0.6523 0.9584 0.5956 0.046 Uiso 1 1 calc R
H16B H 0.6910 0.8387 0.5283 0.046 Uiso 1 1 calc R
C17 C 0.8268(4) 0.9924(3) 0.50434(18) 0.0363(6) Uani 1 1 d .
H17 H 0.7419 1.0589 0.4689 0.044 Uiso 1 1 calc R
C18 C 1.0331(4) 1.1077(3) 0.55089(18) 0.0392(7) Uani 1 1 d .
N1 N -0.0501(3) 0.8993(3) 0.14403(19) 0.0489(7) Uani 1 1 d .
H1 H -0.1322 0.9831 0.1502 0.059 Uiso 1 1 calc R
N2 N 0.1499(3) 0.6949(3) 0.16987(15) 0.0383(6) Uani 1 1 d .
H2 H 0.2200 0.6213 0.1966 0.046 Uiso 1 1 calc R
N3 N 0.1050(3) 0.4088(3) 0.05595(16) 0.0446(6) Uani 1 1 d .
H3 H 0.1724 0.3531 0.0909 0.054 Uiso 1 1 calc R
N4 N 1.0305(3) 0.6406(3) 0.70628(15) 0.0399(6) Uani 1 1 d .
H4 H 1.0930 0.6180 0.7469 0.048 Uiso 1 1 calc R
N5 N 0.9066(3) 0.6184(3) 0.60386(15) 0.0370(6) Uani 1 1 d .
H5 H 0.8745 0.5778 0.5659 0.044 Uiso 1 1 calc R
N6 N 0.8808(3) 1.0929(3) 0.55165(15) 0.0402(6) Uani 1 1 d .
H6 H 0.8046 1.1499 0.5842 0.048 Uiso 1 1 calc R

loop_
_atom_site_aniso_label
_atom_site_aniso_U_11
_atom_site_aniso_U_22
_atom_site_aniso_U_33
_atom_site_aniso_U_23
_atom_site_aniso_U_13
_atom_site_aniso_U_12
Zn1 0.03800(19) 0.03061(18) 0.02326(16) -0.00638(13) -0.00173(13) -0.00982(14)
Zn2 0.0462(2) 0.02837(18) 0.02949(18) -0.00508(13) -0.00526(15) -0.01044(15)
O1 0.0384(11) 0.0311(10) 0.0363(11) -0.0071(8) -0.0151(9) -0.0047(8)
O2 0.0407(11) 0.0280(10) 0.0394(11) -0.0093(9) -0.0124(9) 0.0018(8)
O3 0.0366(10) 0.0291(10) 0.0342(10) -0.0097(8) -0.0105(8) 0.0010(8)
O4 0.0414(11) 0.0301(10) 0.0379(11) -0.0062(8) -0.0188(9) -0.0045(8)
O5 0.0374(11) 0.0299(11) 0.0336(10) -0.0014(8) 0.0066(8) -0.0005(8)
O6 0.0458(12) 0.0304(11) 0.0376(11) -0.0061(9) 0.0136(9) -0.0088(9)
O7 0.0424(11) 0.0301(11) 0.0376(11) -0.0068(9) 0.0152(9) -0.0065(9)
O8 0.0457(12) 0.0267(11) 0.0398(11) -0.0053(9) 0.0095(9) -0.0004(9)
O9 0.0362(11) 0.0656(14) 0.0264(10) -0.0106(9) 0.0042(8) -0.0286(10)
O10 0.0382(11) 0.0553(13) 0.0248(10) -0.0056(9) -0.0048(8) -0.0269(10)
O11 0.0428(12) 0.0613(14) 0.0344(11) -0.0116(10) 0.0022(9) -0.0249(11)
O12 0.0409(11) 0.0417(11) 0.0317(10) -0.0037(9) -0.0086(9) -0.0199(9)
O13 0.0683(16) 0.0623(16) 0.0342(12) 0.0028(11) -0.0120(11) -0.0180(13)
O14 0.0633(15) 0.0605(15) 0.0548(15) -0.0302(12) 0.0096(12) -0.0262(12)
C1 0.0291(14) 0.0275(14) 0.0266(13) -0.0008(11) -0.0054(11) -0.0053(11)
C2 0.0295(13) 0.0263(13) 0.0239(13) -0.0006(10) -0.0047(10) -0.0045(11)
C3 0.0295(14) 0.0290(14) 0.0272(13) -0.0077(11) -0.0001(11) -0.0056(11)
C4 0.0325(14) 0.0293(14) 0.0292(14) -0.0113(11) 0.0020(11) -0.0051(12)
C5 0.0301(14) 0.0297(14) 0.0280(14) -0.0033(11) -0.0049(11) -0.0138(11)
C6 0.0344(15) 0.0266(14) 0.0320(15) -0.0002(11) -0.0073(12) -0.0093(11)
C7 0.0431(18) 0.0471(19) 0.0480(19) -0.0177(16) 0.0013(15) -0.0103(15)
C8 0.0415(17) 0.0382(17) 0.0482(18) 0.0011(14) -0.0137(14) -0.0069(14)
C9 0.0282(14) 0.0365(15) 0.0338(15) -0.0020(12) -0.0051(11) -0.0107(12)
C10 0.0280(15) 0.0472(18) 0.0401(17) -0.0058(14) -0.0042(12) -0.0010(13)
C11 0.0379(16) 0.0421(17) 0.0341(16) -0.0106(13) -0.0069(13) 0.0038(13)
C12 0.0511(19) 0.0392(17) 0.0311(16) -0.0106(13) -0.0120(14) -0.0035(14)
C13 0.0306(15) 0.0376(16) 0.0460(18) -0.0016(14) -0.0011(13) -0.0083(13)
C14 0.0444(17) 0.0415(17) 0.0410(17) -0.0123(14) -0.0069(14) -0.0143(14)
C15 0.0248(13) 0.0378(15) 0.0343(15) -0.0081(12) 0.0029(11) -0.0115(11)
C16 0.0288(14) 0.0446(17) 0.0399(16) -0.0073(13) -0.0012(12) -0.0078(13)
C17 0.0364(15) 0.0346(16) 0.0326(15) -0.0062(12) 0.0017(12) -0.0037(12)
C18 0.0481(18) 0.0351(16) 0.0312(15) -0.0080(12) 0.0055(13) -0.0093(13)
N1 0.0364(14) 0.0353(14) 0.0693(19) -0.0154(14) -0.0097(14) 0.0021(11)
N2 0.0385(13) 0.0361(13) 0.0358(13) -0.0049(11) -0.0094(11) -0.0026(11)
N3 0.0483(16) 0.0383(15) 0.0440(15) 0.0023(12) -0.0232(12) -0.0042(12)
N4 0.0336(13) 0.0523(16) 0.0356(13) -0.0003(12) -0.0091(11) -0.0147(12)
N5 0.0376(13) 0.0410(14) 0.0371(13) -0.0112(11) -0.0024(11) -0.0166(11)
N6 0.0427(14) 0.0356(14) 0.0382(14) -0.0160(11) 0.0142(11) -0.0081(11)

loop_
_atom_type_symbol
_atom_type_description
_atom_type_scat_dispersion_real
_atom_type_scat_dispersion_imag
_atom_type_scat_source
C C 0.0033 0.0016 'International Tables Vol C Tables 4.2.6.8 and 6.1.1.4'
H H 0.0000 0.0000 'International Tables Vol C Tables 4.2.6.8 and 6.1.1.4'
N N 0.0061 0.0033 'International Tables Vol C Tables 4.2.6.8 and 6.1.1.4'
O O 0.0106 0.0060 'International Tables Vol C Tables 4.2.6.8 and 6.1.1.4'
Zn Zn 0.2839 1.4301 'International Tables Vol C Tables 4.2.6.8 and 6.1.1.4'

loop_
_geom_angle_atom_site_label_1
_geom_angle_atom_site_label_2
_geom_angle_atom_site_label_3
_geom_angle
_geom_angle_site_symmetry_1
_geom_angle_site_symmetry_3
O1 Zn1 O3 79.88(7) . .
O1 Zn1 O5 94.46(8) . .
O1 Zn1 O7 167.20(8) . .
O1 Zn1 O10 99.04(8) . 2_666
O5 Zn1 O3 91.99(8) . .
O5 Zn1 O7 80.19(7) . .
O5 Zn1 O10 165.85(8) . 2_666
O7 Zn1 O3 88.64(8) . .
O9 Zn1 O1 97.25(8) . .
O9 Zn1 O3 173.98(8) . .
O9 Zn1 O5 93.52(8) . .
O9 Zn1 O7 94.69(9) . .
O9 Zn1 O10 80.65(7) . 2_666
O10 Zn1 O3 94.51(7) 2_666 .
O10 Zn1 O7 87.41(8) 2_666 .
O2 Zn2 O6 90.67(8) 1_565 .
O4 Zn2 O2 79.51(7) 1_565 1_565
O4 Zn2 O6 169.40(8) 1_565 .
O8 Zn2 O2 93.73(9) . 1_565
O8 Zn2 O4 96.14(8) . 1_565
O8 Zn2 O6 80.42(7) . .
O8 Zn2 O12 167.16(8) . 2_675
O11 Zn2 O2 171.75(9) . 1_565
O11 Zn2 O4 95.26(8) . 1_565
O11 Zn2 O6 94.94(9) . .
O11 Zn2 O8 93.18(9) . .
O11 Zn2 O12 81.99(8) . 2_675
O12 Zn2 O2 92.16(8) 2_675 1_565
O12 Zn2 O4 96.15(8) 2_675 1_565
O12 Zn2 O6 88.12(8) 2_675 .
C1 O1 Zn1 113.91(16) . .
C1 O2 Zn2 112.68(16) . 1_545
C2 O3 Zn1 112.11(16) . .
C2 O4 Zn2 112.50(16) . 1_545
C3 O5 Zn1 113.70(16) . .
C3 O6 Zn2 111.84(16) . .
C4 O7 Zn1 112.35(16) . .
C4 O8 Zn2 113.11(17) . .
C5 O9 Zn1 112.47(16) . .
C5 O10 Zn1 111.85(16) . 2_666
C6 O11 Zn2 110.74(17) . .
C6 O12 Zn2 110.39(17) . 2_675
O1 C1 O2 126.7(2) . .
O1 C1 C2 117.0(2) . .
O2 C1 C2 116.3(2) . .
O3 C2 C1 116.8(2) . .
O4 C2 O3 125.5(2) . .
O4 C2 C1 117.7(2) . .
O5 C3 C4 116.3(2) . .
O6 C3 O5 126.7(2) . .
O6 C3 C4 117.0(2) . .
O7 C4 C3 117.2(2) . .
O8 C4 O7 125.4(2) . .
O8 C4 C3 117.5(2) . .
O9 C5 O10 125.8(2) . .
O9 C5 C5 118.0(3) . 2_666
O10 C5 C5 116.2(3) . 2_666
O11 C6 O12 125.9(3) . .
O11 C6 C6 117.1(3) . 2_675
O12 C6 C6 117.0(3) . 2_675
N1 C7 H7 126.0 . .
N1 C7 N2 107.9(3) . .
N2 C7 H7 126.0 . .
C9 C8 H8 126.3 . .
C9 C8 N1 107.5(3) . .
N1 C8 H8 126.3 . .
C8 C9 C10 131.6(3) . .
C8 C9 N2 105.6(3) . .
N2 C9 C10 122.7(2) . .
C9 C10 H10A 109.0 . .
C9 C10 H10B 109.0 . .
C9 C10 C11 112.8(2) . .
H10A C10 H10B 107.8 . .
C11 C10 H10A 109.0 . .
C11 C10 H10B 109.0 . .
C10 C11 H11 107.4 . .
C12 C11 C10 109.5(3) 2_565 .
C12 C11 H11 107.4 2_565 .
N3 C11 C10 111.0(2) . .
N3 C11 H11 107.4 . .
N3 C11 C12 113.8(3) . 2_565
O13 C12 C11 119.0(3) . 2_565
O13 C12 N3 123.2(3) . .
N3 C12 C11 117.8(3) . 2_565
N4 C13 H13 126.2 . .
N4 C13 N5 107.6(3) . .
N5 C13 H13 126.2 . .
C15 C14 H14 126.2 . .
C15 C14 N4 107.6(3) . .
N4 C14 H14 126.2 . .
C14 C15 C16 132.7(3) . .
C14 C15 N5 105.1(3) . .
N5 C15 C16 122.2(2) . .
C15 C16 H16A 108.7 . .
C15 C16 H16B 108.7 . .
C15 C16 C17 114.0(2) . .
H16A C16 H16B 107.6 . .
C17 C16 H16A 108.7 . .
C17 C16 H16B 108.7 . .
C16 C17 H17 107.3 . .
C18 C17 C16 110.4(2) 2_776 .
C18 C17 H17 107.3 2_776 .
N6 C17 C16 110.5(2) . .
N6 C17 H17 107.3 . .
N6 C17 C18 113.7(2) . 2_776
O14 C18 C17 119.2(3) . 2_776
O14 C18 N6 122.7(3) . .
N6 C18 C17 118.1(3) . 2_776
C7 N1 C8 109.5(3) . .
C7 N1 H1 125.2 . .
C8 N1 H1 125.2 . .
C7 N2 C9 109.4(3) . .
C7 N2 H2 125.3 . .
C9 N2 H2 125.3 . .
C11 N3 H3 115.8 . .
C12 N3 C11 128.4(3) . .
C12 N3 H3 115.8 . .
C13 N4 C14 109.8(3) . .
C13 N4 H4 125.1 . .
C14 N4 H4 125.1 . .
C13 N5 C15 109.9(2) . .
C13 N5 H5 125.1 . .
C15 N5 H5 125.1 . .
C17 N6 H6 115.9 . .
C18 N6 C17 128.2(2) . .
C18 N6 H6 115.9 . .

loop_
_geom_bond_atom_site_label_1
_geom_bond_atom_site_label_2
_geom_bond_distance
_geom_bond_site_symmetry_2
Zn1 O1 2.0662(19) .
Zn1 O3 2.1176(19) .
Zn1 O5 2.0740(19) .
Zn1 O7 2.1085(19) .
Zn1 O9 2.0618(19) .
Zn1 O10 2.0910(19) 2_666
Zn2 O2 2.112(2) 1_565
Zn2 O4 2.0971(19) 1_565
Zn2 O6 2.119(2) .
Zn2 O8 2.064(2) .
Zn2 O11 2.057(2) .
Zn2 O12 2.067(2) 2_675
O1 C1 1.244(3) .
O2 Zn2 2.112(2) 1_545
O2 C1 1.248(3) .
O3 C2 1.253(3) .
O4 Zn2 2.0971(19) 1_545
O4 C2 1.248(3) .
O5 C3 1.255(3) .
O6 C3 1.236(3) .
O7 C4 1.250(3) .
O8 C4 1.243(3) .
O9 C5 1.235(3) .
O10 Zn1 2.0910(19) 2_666
O10 C5 1.254(3) .
O11 C6 1.245(3) .
O12 Zn2 2.067(2) 2_675
O12 C6 1.248(3) .
O13 C12 1.224(4) .
O14 C18 1.222(4) .
C1 C2 1.557(4) .
C3 C4 1.565(4) .
C5 C5 1.554(5) 2_666
C6 C6 1.571(5) 2_675
C7 H7 0.9300 .
C7 N1 1.300(4) .
C7 N2 1.325(4) .
C8 H8 0.9300 .
C8 C9 1.342(4) .
C8 N1 1.363(4) .
C9 C10 1.492(4) .
C9 N2 1.373(4) .
C10 H10A 0.9700 .
C10 H10B 0.9700 .
C10 C11 1.539(4) .
C11 H11 0.9800 .
C11 C12 1.526(4) 2_565
C11 N3 1.454(4) .
C12 C11 1.526(4) 2_565
C12 N3 1.325(4) .
C13 H13 0.9300 .
C13 N4 1.304(4) .
C13 N5 1.325(4) .
C14 H14 0.9300 .
C14 C15 1.348(4) .
C14 N4 1.366(4) .
C15 C16 1.491(4) .
C15 N5 1.382(4) .
C16 H16A 0.9700 .
C16 H16B 0.9700 .
C16 C17 1.537(4) .
C17 H17 0.9800 .
C17 C18 1.519(4) 2_776
C17 N6 1.458(4) .
C18 C17 1.519(4) 2_776
C18 N6 1.330(4) .
N1 H1 0.8600 .
N2 H2 0.8600 .
N3 H3 0.8600 .
N4 H4 0.8600 .
N5 H5 0.8600 .
N6 H6 0.8600 .

loop_
_geom_hbond_atom_site_label_D
_geom_hbond_atom_site_label_H
_geom_hbond_atom_site_label_A
_geom_hbond_distance_DH
_geom_hbond_distance_HA
_geom_hbond_distance_DA
_geom_hbond_angle_DHA
_geom_hbond_site_symmetry_A
N1 H1 O2 0.86 2.16 2.870(3) 139.2 1_465
N2 H2 O3 0.86 1.91 2.768(3) 174.8 .
N3 H3 O4 0.86 2.15 2.993(3) 166.4 .
N4 H4 O5 0.86 2.27 2.872(3) 127.0 2_766
N4 H4 O13 0.86 2.28 3.004(3) 142.4 2_666
N5 H5 O10 0.86 2.14 2.753(3) 127.9 .
N6 H6 O7 0.86 2.09 2.947(3) 175.8 2_676
